data_7211108
loop_
_publ_author_name
'Ponomarova, Vira V.'
'Komarchuk, Vasiliy V.'
'Boldog, Ishtvan'
'Krautscheid, Harald'
'Domasevitch, Konstantin V.'

_publ_section_title
;
 Modular construction of 3D coordination frameworks incorporating
 SiF62&#x2212; links: Accessing the significance of [M(pyrazole)4{SiF6}]
 synthon
;
_journal_issue 41
_journal_name_full CrystEngComm
_journal_page_first 8280
_journal_paper_doi 10.1039/c3ce41238e
_journal_volume 15
_journal_year 2013
_chemical_formula_sum 'C44 H60 Cd2 Cl4 F6 N18 S2 Si'
_chemical_formula_weight 1413.91
_chemical_name_systematic
;
bis-Thiocyanato-mu-Hexafluorosilicato-tetrakis
(3,3',5,5'-Tetramethyl-4,4'-bipyrazole)dicadmium(II),
Solvate with 2 Dichloromethane
;
_space_group_IT_number 84
_space_group_name_Hall '-P 4c'
_symmetry_cell_setting tetragonal
_symmetry_Int_Tables_number 84
_symmetry_space_group_name_Hall '-P 4c'
_symmetry_space_group_name_H-M 'P 42/m'
_atom_sites_solution_hydrogens geom
_atom_sites_solution_primary direct
_atom_sites_solution_secondary difmap
_audit_creation_method SHELXL-97
_cell_angle_alpha 90.00
_cell_angle_beta 90.00
_cell_angle_gamma 90.00
_cell_formula_units_Z 8
_cell_length_a 19.5220(8)
_cell_length_b 19.5220(8)
_cell_length_c 33.791(3)
_cell_measurement_reflns_used 38193
_cell_measurement_temperature 213(2)
_cell_measurement_theta_max 24.93
_cell_measurement_theta_min 4.09
_cell_volume 12878.0(14)
_computing_cell_refinement 'SAINT-NT (Bruker, 1999)'
_computing_data_collection 'SMART-NT (Bruker, 1998)'
_computing_data_reduction 'SAINT-NT (Bruker, 1999)'
_computing_molecular_graphics 'Diamond 2.1e (Brandenburg, 1999)'
_computing_publication_material 'WinGX 1.700.00 (Farrugia, 1999)'
_computing_structure_refinement 'SHELXL-97 (Sheldrick, 1997)'
_computing_structure_solution 'SHELXS-97 (Sheldrick, 1997)'
_diffrn_ambient_temperature 213(2)
_diffrn_measured_fraction_theta_full 0.963
_diffrn_measured_fraction_theta_max 0.963
_diffrn_measurement_device_type 'Siemens SMART CCD area-detector diffractometer'
_diffrn_measurement_method '\w scans'
_diffrn_radiation_monochromator graphite
_diffrn_radiation_source 'fine-focus sealed tube'
_diffrn_radiation_type MoK\a
_diffrn_radiation_wavelength 0.71073
_diffrn_reflns_av_R_equivalents 0.0484
_diffrn_reflns_av_sigmaI/netI 0.0412
_diffrn_reflns_limit_h_max 21
_diffrn_reflns_limit_h_min -23
_diffrn_reflns_limit_k_max 23
_diffrn_reflns_limit_k_min -23
_diffrn_reflns_limit_l_max 22
_diffrn_reflns_limit_l_min -39
_diffrn_reflns_number 38193
_diffrn_reflns_theta_full 24.93
_diffrn_reflns_theta_max 24.93
_diffrn_reflns_theta_min 4.09
_diffrn_standards_decay_% 0
_exptl_absorpt_coefficient_mu 0.972
_exptl_absorpt_correction_T_max 0.8293
_exptl_absorpt_correction_T_min 0.8002
_exptl_absorpt_correction_type empirical
_exptl_absorpt_process_details 'SADABS (Sheldrick, 1996)'
_exptl_crystal_colour colorless
_exptl_crystal_density_diffrn 1.459
_exptl_crystal_density_method 'not measured'
_exptl_crystal_description plate
_exptl_crystal_F_000 5712
_exptl_crystal_size_max 0.24
_exptl_crystal_size_mid 0.21
_exptl_crystal_size_min 0.20
_refine_diff_density_max 1.539
_refine_diff_density_min -0.672
_refine_diff_density_rms 0.143
_refine_ls_extinction_method none
_refine_ls_goodness_of_fit_ref 0.994
_refine_ls_hydrogen_treatment constr
_refine_ls_matrix_type full
_refine_ls_number_parameters 705
_refine_ls_number_reflns 11058
_refine_ls_number_restraints 9
_refine_ls_restrained_S_all 0.995
_refine_ls_R_factor_all 0.0650
_refine_ls_R_factor_gt 0.0559
_refine_ls_shift/su_max 0.001
_refine_ls_shift/su_mean 0.000
_refine_ls_structure_factor_coef Fsqd
_refine_ls_weighting_details 'calc w=1/[\s^2^(Fo^2^)+(0.1188P)^2^+0.0000P] where P=(Fo^2^+2Fc^2^)/3'
_refine_ls_weighting_scheme calc
_refine_ls_wR_factor_gt 0.1487
_refine_ls_wR_factor_ref 0.1544
_reflns_number_gt 9336
_reflns_number_total 11058
_reflns_threshold_expression >2sigma(I)
_cod_data_source_file c3ce41238e.txt
_cod_data_source_block (3)
_cod_depositor_comments
;
The following automatic conversions were performed:

data name '_iucr_refine_instruction_details' was replaced with
'_iucr_refine_instructions_details' as specified in the replacement
file 'data/replacement-values/replacement_tags.lst'.

Automatic conversion script
Id: cif_correct_tags 9268 2022-04-12 08:56:07Z antanas 
;
_cod_original_cell_volume 12878.0(16)
_cod_database_code 7211108

loop_
_symmetry_equiv_pos_as_xyz
'x, y, z'
'-x, -y, z'
'-y, x, z+1/2'
'y, -x, z+1/2'
'-x, -y, -z'
'x, y, -z'
'y, -x, -z-1/2'
'-y, x, -z-1/2'

loop_
_atom_site_label
_atom_site_type_symbol
_atom_site_fract_x
_atom_site_fract_y
_atom_site_fract_z
_atom_site_U_iso_or_equiv
_atom_site_adp_type
_atom_site_occupancy
_atom_site_symmetry_multiplicity
_atom_site_calc_flag
_atom_site_refinement_flags
Cd1 Cd 0.32864(3) 0.62227(3) 0.0000 0.03766(17) Uani 1 2 d S
Cd2 Cd 0.35578(2) 0.84210(2) 0.250853(16) 0.03742(14) Uani 1 1 d .
Cd3 Cd 0.10872(3) 0.82015(3) 0.5000 0.03692(17) Uani 1 2 d S
Si1 Si 0.5000 0.5000 0.0000 0.0249(6) Uani 1 4 d S
Si2 Si 0.5000 1.0000 0.25234(8) 0.0252(4) Uani 1 2 d S
Si3 Si 0.0000 1.0000 0.5000 0.0231(6) Uani 1 4 d S
S1 S 0.0896(2) 0.6988(3) 0.0000 0.1098(17) Uani 1 2 d S
S2 S 0.26179(19) 0.61937(16) 0.27696(15) 0.1118(12) Uani 1 1 d .
S3 S 0.1889(3) 0.5807(2) 0.5000 0.1179(19) Uani 1 2 d S
F1 F 0.4248(2) 0.5440(2) 0.0000 0.0323(11) Uani 1 2 d S
F2 F 0.5000 0.5000 0.04956(15) 0.0337(10) Uani 1 2 d S
F3 F 0.4581(2) 0.4247(2) 0.0000 0.0343(11) Uani 1 2 d S
F4 F 0.44057(18) 0.93730(18) 0.25222(13) 0.0326(7) Uani 1 1 d .
F5 F 0.5000 1.0000 0.30138(17) 0.0379(12) Uani 1 2 d S
F6 F 0.4375(2) 1.05893(19) 0.25208(14) 0.0394(8) Uani 1 1 d .
F7 F 0.5000 1.0000 0.20200(17) 0.0383(12) Uani 1 2 d S
F8 F 0.0362(2) 0.9216(2) 0.5000 0.0312(10) Uani 1 2 d S
F9 F 0.0783(3) 1.0356(3) 0.5000 0.0413(13) Uani 1 2 d S
F10 F 0.0000 1.0000 0.55000(15) 0.0357(11) Uani 1 2 d S
N1 N 0.4011(3) 0.6748(3) 0.04789(18) 0.0467(13) Uani 1 1 d .
N2 N 0.4694(3) 0.6682(3) 0.05089(19) 0.0473(14) Uani 1 1 d .
H2 H 0.4940 0.6446 0.0343 0.071 Uiso 1 1 calc R
N3 N 0.4252(4) 0.8149(3) 0.19841(19) 0.0510(15) Uani 1 1 d .
N4 N 0.4507(3) 0.8665(3) 0.17463(18) 0.0413(13) Uani 1 1 d .
H4 H 0.4593 0.9078 0.1829 0.062 Uiso 1 1 calc R
N5 N 0.3173(3) 0.9061(3) 0.30467(17) 0.0417(13) Uani 1 1 d .
N6 N 0.3640(3) 0.9399(3) 0.32649(18) 0.0419(13) Uani 1 1 d .
H6 H 0.4040 0.9521 0.3177 0.063 Uiso 1 1 calc R
N7 N 0.1685(3) 0.8871(3) 0.45266(19) 0.0441(13) Uani 1 1 d .
N8 N 0.1633(3) 0.9558(3) 0.44865(19) 0.0486(14) Uani 1 1 d .
H8 H 0.1387 0.9814 0.4642 0.073 Uiso 1 1 calc R
N9 N 0.4395(3) 0.8032(3) 0.29526(18) 0.0415(13) Uani 1 1 d .
N10 N 0.5053(3) 0.8229(3) 0.29275(18) 0.0433(13) Uani 1 1 d .
H10 H 0.5213 0.8476 0.2734 0.065 Uiso 1 1 calc R
N11 N 0.5489(3) 0.6961(3) 0.44535(18) 0.0447(14) Uani 1 1 d .
N12 N 0.5300(3) 0.6398(3) 0.42455(19) 0.0437(14) Uani 1 1 d .
H12 H 0.5298 0.5987 0.4345 0.066 Uiso 1 1 calc R
N13 N 0.3072(3) 0.9257(3) 0.20593(18) 0.0428(13) Uani 1 1 d .
N14 N 0.3309(3) 0.9910(3) 0.20616(19) 0.0495(14) Uani 1 1 d .
H14 H 0.3591 1.0068 0.2239 0.074 Uiso 1 1 calc R
N15 N 0.1995(3) 1.0347(3) 0.05546(18) 0.0420(13) Uani 1 1 d .
N16 N 0.1421(3) 1.0200(3) 0.07708(19) 0.0442(14) Uani 1 1 d .
H16 H 0.1008 1.0233 0.0676 0.066 Uiso 1 1 calc R
N17 N 0.2336(4) 0.6807(5) 0.0000 0.054(2) Uani 1 2 d S
N18 N 0.2828(5) 0.7540(4) 0.2530(3) 0.081(3) Uani 1 1 d .
N19 N 0.1597(5) 0.7203(5) 0.5000 0.055(2) Uani 1 2 d S
C1 C 0.3107(5) 0.7335(6) 0.0850(4) 0.089(3) Uani 1 1 d .
H1A H 0.2858 0.7335 0.0601 0.133 Uiso 1 1 calc R
H1B H 0.3086 0.7787 0.0968 0.133 Uiso 1 1 calc R
H1C H 0.2903 0.7004 0.1028 0.133 Uiso 1 1 calc R
C2 C 0.3821(4) 0.7151(4) 0.0777(3) 0.0524(19) Uani 1 1 d .
C3 C 0.4405(4) 0.7331(3) 0.1004(2) 0.0451(16) Uani 1 1 d .
C4 C 0.4959(4) 0.7018(3) 0.0820(2) 0.0488(17) Uani 1 1 d .
C5 C 0.5681(5) 0.7029(5) 0.0929(4) 0.082(3) Uani 1 1 d .
H5A H 0.5920 0.6666 0.0791 0.122 Uiso 1 1 calc R
H5B H 0.5724 0.6961 0.1213 0.122 Uiso 1 1 calc R
H5C H 0.5878 0.7468 0.0857 0.122 Uiso 1 1 calc R
C6 C 0.3978(8) 0.6939(4) 0.1881(3) 0.101(5) Uani 1 1 d .
H6A H 0.3918 0.6962 0.2165 0.152 Uiso 1 1 calc R
H6B H 0.4327 0.6601 0.1818 0.152 Uiso 1 1 calc R
H6C H 0.3549 0.6808 0.1757 0.152 Uiso 1 1 calc R
C7 C 0.4192(5) 0.7612(4) 0.1731(3) 0.058(2) Uani 1 1 d .
C8 C 0.4413(4) 0.7791(3) 0.1354(2) 0.0446(16) Uani 1 1 d .
C9 C 0.4609(3) 0.8454(3) 0.1370(2) 0.0391(14) Uani 1 1 d .
C10 C 0.4898(5) 0.8927(4) 0.1061(3) 0.064(2) Uani 1 1 d .
H10A H 0.4530 0.9196 0.0945 0.097 Uiso 1 1 calc R
H10B H 0.5119 0.8660 0.0855 0.097 Uiso 1 1 calc R
H10C H 0.5230 0.9231 0.1182 0.097 Uiso 1 1 calc R
C11 C 0.2007(4) 0.8609(5) 0.3134(3) 0.071(3) Uani 1 1 d .
H11A H 0.1958 0.8677 0.2851 0.107 Uiso 1 1 calc R
H11B H 0.1608 0.8791 0.3269 0.107 Uiso 1 1 calc R
H11C H 0.2046 0.8123 0.3189 0.107 Uiso 1 1 calc R
C12 C 0.2641(3) 0.8973(4) 0.3278(2) 0.0456(17) Uani 1 1 d .
C13 C 0.2765(3) 0.9248(4) 0.3659(2) 0.0422(15) Uani 1 1 d .
C14 C 0.3420(3) 0.9528(4) 0.3633(2) 0.0472(16) Uani 1 1 d .
C15 C 0.3862(5) 0.9866(7) 0.3943(4) 0.086(3) Uani 1 1 d .
H15A H 0.4313 0.9657 0.3942 0.129 Uiso 1 1 calc R
H15B H 0.3654 0.9808 0.4201 0.129 Uiso 1 1 calc R
H15C H 0.3905 1.0350 0.3884 0.129 Uiso 1 1 calc R
C16 C 0.2250(6) 0.7933(5) 0.4162(3) 0.076(3) Uani 1 1 d .
H16A H 0.1941 0.7743 0.3966 0.114 Uiso 1 1 calc R
H16B H 0.2194 0.7689 0.4410 0.114 Uiso 1 1 calc R
H16C H 0.2718 0.7886 0.4071 0.114 Uiso 1 1 calc R
C17 C 0.2090(3) 0.8668(4) 0.4222(2) 0.0484(17) Uani 1 1 d .
C18 C 0.2306(4) 0.9240(4) 0.4009(2) 0.0477(17) Uani 1 1 d .
C19 C 0.2008(3) 0.9810(4) 0.4175(3) 0.0482(18) Uani 1 1 d .
C20 C 0.2006(5) 1.0548(5) 0.4073(3) 0.073(3) Uani 1 1 d .
H20A H 0.2424 1.0760 0.4169 0.110 Uiso 1 1 calc R
H20B H 0.1613 1.0768 0.4195 0.110 Uiso 1 1 calc R
H20C H 0.1978 1.0600 0.3788 0.110 Uiso 1 1 calc R
C21 C 0.3713(4) 0.7351(4) 0.3432(3) 0.062(2) Uani 1 1 d .
H21A H 0.3341 0.7499 0.3261 0.093 Uiso 1 1 calc R
H21B H 0.3623 0.7501 0.3701 0.093 Uiso 1 1 calc R
H21C H 0.3746 0.6856 0.3426 0.093 Uiso 1 1 calc R
C22 C 0.4369(4) 0.7657(3) 0.3291(2) 0.0445(16) Uani 1 1 d .
C23 C 0.5006(4) 0.7635(3) 0.3475(2) 0.0418(15) Uani 1 1 d .
C24 C 0.5442(4) 0.8005(4) 0.3232(2) 0.0491(18) Uani 1 1 d .
C25 C 0.6188(4) 0.8165(5) 0.3255(3) 0.067(2) Uani 1 1 d .
H25A H 0.6445 0.7823 0.3109 0.100 Uiso 1 1 calc R
H25B H 0.6333 0.8162 0.3530 0.100 Uiso 1 1 calc R
H25C H 0.6272 0.8614 0.3142 0.100 Uiso 1 1 calc R
C26 C 0.5547(6) 0.8209(4) 0.4315(3) 0.074(3) Uani 1 1 d .
H26A H 0.5483 0.8257 0.4598 0.111 Uiso 1 1 calc R
H26B H 0.5224 0.8502 0.4177 0.111 Uiso 1 1 calc R
H26C H 0.6010 0.8341 0.4245 0.111 Uiso 1 1 calc R
C27 C 0.5427(4) 0.7473(3) 0.4197(2) 0.0472(16) Uani 1 1 d .
C28 C 0.5185(4) 0.7247(3) 0.3832(2) 0.0421(16) Uani 1 1 d .
C29 C 0.5118(3) 0.6536(3) 0.3874(2) 0.0411(15) Uani 1 1 d .
C30 C 0.4911(5) 0.5989(4) 0.3588(3) 0.060(2) Uani 1 1 d .
H30A H 0.4937 0.5546 0.3717 0.090 Uiso 1 1 calc R
H30B H 0.5217 0.5995 0.3362 0.090 Uiso 1 1 calc R
H30C H 0.4446 0.6071 0.3500 0.090 Uiso 1 1 calc R
C31 C 0.2335(5) 0.8548(4) 0.1630(3) 0.061(2) Uani 1 1 d .
H31A H 0.2683 0.8210 0.1570 0.091 Uiso 1 1 calc R
H31B H 0.2047 0.8618 0.1400 0.091 Uiso 1 1 calc R
H31C H 0.2057 0.8389 0.1849 0.091 Uiso 1 1 calc R
C32 C 0.2672(3) 0.9212(4) 0.1741(2) 0.0438(16) Uani 1 1 d .
C33 C 0.2643(3) 0.9846(4) 0.1545(2) 0.0424(15) Uani 1 1 d .
C34 C 0.3069(4) 1.0280(4) 0.1766(3) 0.0498(18) Uani 1 1 d .
C35 C 0.3246(5) 1.1013(5) 0.1703(3) 0.074(3) Uani 1 1 d .
H35A H 0.3041 1.1288 0.1911 0.111 Uiso 1 1 calc R
H35B H 0.3073 1.1161 0.1448 0.111 Uiso 1 1 calc R
H35C H 0.3739 1.1067 0.1710 0.111 Uiso 1 1 calc R
C36 C 0.3243(4) 1.0331(6) 0.0677(3) 0.070(2) Uani 1 1 d .
H36A H 0.3415 0.9903 0.0571 0.104 Uiso 1 1 calc R
H36B H 0.3523 1.0470 0.0901 0.104 Uiso 1 1 calc R
H36C H 0.3262 1.0682 0.0474 0.104 Uiso 1 1 calc R
C37 C 0.2509(3) 1.0238(4) 0.0811(2) 0.0428(15) Uani 1 1 d .
C38 C 0.2260(3) 1.0020(4) 0.1180(2) 0.0454(16) Uani 1 1 d .
C39 C 0.1555(3) 1.0002(4) 0.1141(2) 0.0424(15) Uani 1 1 d .
C40 C 0.1005(4) 0.9845(5) 0.1429(3) 0.065(2) Uani 1 1 d .
H40A H 0.0631 1.0167 0.1394 0.098 Uiso 1 1 calc R
H40B H 0.1185 0.9884 0.1695 0.098 Uiso 1 1 calc R
H40C H 0.0840 0.9383 0.1385 0.098 Uiso 1 1 calc R
C41 C 0.1733(9) 0.6856(7) 0.0000 0.077(4) Uani 1 2 d S
C42 C 0.2762(5) 0.6967(6) 0.2632(3) 0.073(2) Uani 1 1 d .
C43 C 0.1745(8) 0.6647(7) 0.5000 0.069(4) Uani 1 2 d S
C44 C 0.1968(5) 1.0230(7) 0.2635(9) 0.198(7) Uiso 1 1 d D
H44A H 0.2105 0.9865 0.2817 0.237 Uiso 1 1 calc R
H44B H 0.2083 1.0083 0.2366 0.237 Uiso 1 1 calc R
Cl1 Cl 0.2423(4) 1.0969(4) 0.2746(3) 0.219(3) Uiso 1 1 d D
Cl2 Cl 0.1086(4) 1.0350(4) 0.2668(4) 0.250(4) Uiso 1 1 d D
C45 C 0.3049(14) 0.3490(17) 0.0000 0.198(7) Uiso 1 2 d SD
H45A H 0.3528 0.3642 0.0000 0.237 Uiso 1 2 calc SR
H45B H 0.3044 0.2988 0.0000 0.237 Uiso 1 2 calc SR
Cl3 Cl 0.2630(9) 0.3800(9) 0.04228(12) 0.413(8) Uiso 1 1 d D
C46 C 0.1934(18) 0.9090(9) 0.0000 0.198(7) Uiso 1 2 d SD
H46A H 0.1467 0.9274 0.0000 0.237 Uiso 1 2 calc SR
H46B H 0.2253 0.9478 0.0000 0.237 Uiso 1 2 calc SR
Cl4 Cl 0.2059(5) 0.8610(5) 0.04267(12) 0.257(4) Uiso 1 1 d D

loop_
_atom_site_aniso_label
_atom_site_aniso_U_11
_atom_site_aniso_U_22
_atom_site_aniso_U_33
_atom_site_aniso_U_23
_atom_site_aniso_U_13
_atom_site_aniso_U_12
Cd1 0.0433(3) 0.0461(4) 0.0236(4) 0.000 0.000 0.0034(3)
Cd2 0.0459(3) 0.0441(3) 0.0223(2) -0.00201(19) 0.00002(19) -0.0074(2)
Cd3 0.0455(3) 0.0413(3) 0.0239(4) 0.000 0.000 0.0061(3)
Si1 0.0269(14) 0.0329(15) 0.0150(17) 0.000 0.000 0.0024(12)
Si2 0.0295(10) 0.0270(10) 0.0191(11) 0.000 0.000 -0.0022(8)
Si3 0.0297(14) 0.0237(13) 0.0159(16) 0.000 0.000 0.0038(11)
S1 0.068(2) 0.146(4) 0.114(4) 0.000 0.000 0.034(2)
S2 0.117(2) 0.0786(18) 0.140(4) 0.0053(19) -0.003(2) -0.0228(16)
S3 0.161(5) 0.066(2) 0.126(5) 0.000 0.000 0.047(3)
F1 0.031(2) 0.040(2) 0.026(3) 0.000 0.000 0.0107(19)
F2 0.029(2) 0.054(3) 0.017(3) 0.000 0.000 0.0089(19)
F3 0.034(2) 0.041(3) 0.028(3) 0.000 0.000 -0.0096(19)
F4 0.0356(18) 0.0357(18) 0.0264(18) 0.0053(14) -0.0025(14) -0.0038(13)
F5 0.036(2) 0.056(3) 0.021(3) 0.000 0.000 -0.002(2)
F6 0.0414(19) 0.0376(19) 0.039(2) -0.0072(15) -0.0090(16) 0.0101(14)
F7 0.058(3) 0.033(2) 0.024(3) 0.000 0.000 -0.011(2)
F8 0.044(3) 0.027(2) 0.023(3) 0.000 0.000 0.0065(18)
F9 0.039(3) 0.042(3) 0.042(4) 0.000 0.000 0.000(2)
F10 0.052(3) 0.035(2) 0.020(3) 0.000 0.000 0.002(2)
N1 0.065(4) 0.043(3) 0.032(4) -0.012(2) 0.003(3) 0.001(3)
N2 0.058(3) 0.047(3) 0.037(4) -0.016(3) 0.007(3) 0.006(3)
N3 0.086(4) 0.035(3) 0.032(4) -0.005(2) 0.013(3) 0.001(3)
N4 0.064(3) 0.033(2) 0.027(3) -0.009(2) 0.007(2) -0.009(2)
N5 0.034(3) 0.065(3) 0.026(3) -0.002(3) 0.004(2) -0.001(2)
N6 0.039(3) 0.056(3) 0.031(3) -0.007(2) 0.008(2) -0.004(2)
N7 0.042(3) 0.055(3) 0.035(4) -0.005(2) 0.012(2) 0.000(2)
N8 0.043(3) 0.061(4) 0.042(4) 0.000(3) 0.019(3) -0.002(3)
N9 0.047(3) 0.048(3) 0.029(3) 0.013(2) 0.007(2) 0.006(2)
N10 0.055(3) 0.045(3) 0.030(3) 0.018(2) 0.000(2) -0.004(2)
N11 0.069(4) 0.036(3) 0.030(3) 0.004(2) -0.004(3) -0.003(2)
N12 0.060(3) 0.038(3) 0.033(4) 0.006(2) -0.014(3) -0.004(3)
N13 0.046(3) 0.053(3) 0.030(3) 0.000(2) -0.009(2) -0.001(2)
N14 0.054(3) 0.057(3) 0.037(4) -0.003(3) -0.022(3) 0.005(3)
N15 0.038(3) 0.062(3) 0.027(3) 0.004(2) -0.007(2) -0.001(2)
N16 0.026(2) 0.076(4) 0.030(4) 0.003(3) -0.007(2) -0.002(2)
N17 0.038(4) 0.078(6) 0.047(6) 0.000 0.000 0.024(4)
N18 0.100(6) 0.074(6) 0.068(6) -0.014(4) 0.003(5) -0.046(5)
N19 0.063(5) 0.055(5) 0.048(6) 0.000 0.000 0.012(4)
C1 0.078(6) 0.102(8) 0.087(9) -0.043(7) 0.006(6) 0.015(6)
C2 0.068(5) 0.046(4) 0.044(5) -0.015(3) 0.014(4) -0.003(3)
C3 0.065(4) 0.037(3) 0.034(4) -0.005(3) 0.006(3) -0.004(3)
C4 0.073(5) 0.040(3) 0.033(4) -0.015(3) 0.009(4) 0.002(3)
C5 0.088(7) 0.076(6) 0.081(8) -0.033(6) -0.013(6) 0.007(5)
C6 0.203(13) 0.045(4) 0.056(7) -0.010(4) 0.064(8) -0.022(6)
C7 0.095(6) 0.032(3) 0.047(5) -0.008(3) 0.018(4) -0.007(4)
C8 0.068(4) 0.038(3) 0.027(4) -0.005(3) -0.001(3) -0.002(3)
C9 0.058(4) 0.042(3) 0.018(3) -0.003(3) 0.000(3) -0.001(3)
C10 0.101(6) 0.057(4) 0.036(5) 0.000(4) 0.019(4) -0.022(4)
C11 0.043(4) 0.095(6) 0.076(7) -0.018(5) 0.003(4) -0.024(4)
C12 0.041(3) 0.067(4) 0.029(4) -0.008(3) 0.004(3) -0.005(3)
C13 0.039(3) 0.057(4) 0.030(4) -0.003(3) 0.010(3) -0.002(3)
C14 0.039(3) 0.064(4) 0.038(4) -0.013(3) 0.008(3) -0.005(3)
C15 0.065(5) 0.135(9) 0.058(7) -0.045(6) 0.007(5) -0.023(6)
C16 0.097(7) 0.082(6) 0.048(6) 0.000(4) 0.040(5) 0.018(5)
C17 0.037(3) 0.076(5) 0.032(4) -0.012(3) 0.010(3) 0.009(3)
C18 0.043(3) 0.073(5) 0.028(4) -0.008(3) 0.013(3) 0.000(3)
C19 0.045(4) 0.059(4) 0.041(5) -0.002(3) 0.011(3) -0.003(3)
C20 0.096(7) 0.071(5) 0.052(6) 0.003(4) 0.030(5) -0.011(5)
C21 0.060(4) 0.070(5) 0.055(6) 0.025(4) 0.008(4) 0.002(4)
C22 0.068(4) 0.035(3) 0.030(4) 0.011(3) 0.008(3) 0.003(3)
C23 0.065(4) 0.031(3) 0.029(4) 0.009(3) -0.004(3) -0.002(3)
C24 0.063(4) 0.046(4) 0.038(5) 0.017(3) -0.011(3) 0.001(3)
C25 0.058(5) 0.088(6) 0.054(6) 0.027(5) -0.007(4) -0.012(4)
C26 0.118(7) 0.036(4) 0.068(7) 0.004(4) -0.027(6) -0.005(4)
C27 0.066(4) 0.039(3) 0.036(4) 0.001(3) -0.006(3) -0.002(3)
C28 0.059(4) 0.036(3) 0.031(4) 0.011(3) 0.003(3) -0.002(3)
C29 0.057(4) 0.036(3) 0.030(4) 0.006(3) 0.001(3) 0.002(3)
C30 0.095(6) 0.044(4) 0.040(5) 0.006(3) -0.018(4) -0.004(4)
C31 0.071(5) 0.060(4) 0.051(6) 0.001(4) -0.028(4) -0.010(4)
C32 0.033(3) 0.065(4) 0.033(4) -0.006(3) -0.005(3) 0.006(3)
C33 0.034(3) 0.062(4) 0.031(4) 0.002(3) -0.009(3) -0.002(3)
C34 0.041(4) 0.060(4) 0.048(5) 0.007(3) -0.015(3) 0.002(3)
C35 0.078(6) 0.070(5) 0.075(7) 0.012(5) -0.037(5) -0.016(5)
C36 0.040(4) 0.117(7) 0.051(6) 0.023(5) 0.004(4) 0.009(4)
C37 0.036(3) 0.062(4) 0.031(4) -0.001(3) -0.005(3) 0.004(3)
C38 0.033(3) 0.068(4) 0.035(4) 0.002(3) -0.008(3) 0.004(3)
C39 0.034(3) 0.058(4) 0.035(4) 0.006(3) -0.008(3) 0.001(3)
C40 0.043(4) 0.100(6) 0.054(6) 0.026(5) -0.005(4) -0.006(4)
C41 0.127(13) 0.064(7) 0.040(8) 0.000 0.000 -0.004(8)
C42 0.071(5) 0.086(7) 0.062(6) -0.012(5) -0.008(5) -0.019(5)
C43 0.097(9) 0.070(8) 0.039(8) 0.000 0.000 0.049(7)

loop_
_atom_type_symbol
_atom_type_description
_atom_type_scat_dispersion_real
_atom_type_scat_dispersion_imag
_atom_type_scat_source
C C 0.0033 0.0016 'International Tables Vol C Tables 4.2.6.8 and 6.1.1.4'
H H 0.0000 0.0000 'International Tables Vol C Tables 4.2.6.8 and 6.1.1.4'
N N 0.0061 0.0033 'International Tables Vol C Tables 4.2.6.8 and 6.1.1.4'
F F 0.0171 0.0103 'International Tables Vol C Tables 4.2.6.8 and 6.1.1.4'
S S 0.1246 0.1234 'International Tables Vol C Tables 4.2.6.8 and 6.1.1.4'
Cl Cl 0.1484 0.1585 'International Tables Vol C Tables 4.2.6.8 and 6.1.1.4'
Si Si 0.0817 0.0704 'International Tables Vol C Tables 4.2.6.8 and 6.1.1.4'
Cd Cd -0.8075 1.2024 'International Tables Vol C Tables 4.2.6.8 and 6.1.1.4'

loop_
_geom_angle_atom_site_label_1
_geom_angle_atom_site_label_2
_geom_angle_atom_site_label_3
_geom_angle
_geom_angle_site_symmetry_1
_geom_angle_site_symmetry_3
N17 Cd1 N1 106.3(2) . .
N17 Cd1 N1 106.3(2) . 6
N1 Cd1 N1 85.6(3) . 6
N17 Cd1 N11 98.2(2) . 3_654
N1 Cd1 N11 154.75(19) . 3_654
N1 Cd1 N11 81.5(2) 6 3_654
N17 Cd1 N11 98.2(2) . 8_656
N1 Cd1 N11 81.5(2) . 8_656
N1 Cd1 N11 154.75(19) 6 8_656
N11 Cd1 N11 101.4(3) 3_654 8_656
N17 Cd1 F1 172.4(3) . .
N1 Cd1 F1 79.12(16) . .
N1 Cd1 F1 79.12(16) 6 .
N11 Cd1 F1 77.16(15) 3_654 .
N11 Cd1 F1 77.16(15) 8_656 .
N18 Cd2 N3 103.0(3) . .
N18 Cd2 N5 100.4(3) . .
N3 Cd2 N5 156.6(2) . .
N18 Cd2 N9 100.0(3) . .
N3 Cd2 N9 90.4(2) . .
N5 Cd2 N9 84.2(2) . .
N18 Cd2 N13 106.9(3) . .
N3 Cd2 N13 84.4(2) . .
N5 Cd2 N13 90.1(2) . .
N9 Cd2 N13 153.15(18) . .
N18 Cd2 F4 176.4(3) . .
N3 Cd2 F4 78.11(18) . .
N5 Cd2 F4 78.45(17) . .
N9 Cd2 F4 76.52(17) . .
N13 Cd2 F4 76.63(16) . .
N19 Cd3 N7 105.5(2) . 6_556
N19 Cd3 N7 105.5(2) . .
N7 Cd3 N7 84.8(3) 6_556 .
N19 Cd3 N15 97.6(2) . 7_466
N7 Cd3 N15 155.77(19) 6_556 7_466
N7 Cd3 N15 81.8(2) . 7_466
N19 Cd3 N15 97.6(2) . 4_465
N7 Cd3 N15 81.8(2) 6_556 4_465
N7 Cd3 N15 155.77(19) . 4_465
N15 Cd3 N15 102.9(3) 7_466 4_465
N19 Cd3 F8 171.5(3) . .
N7 Cd3 F8 80.70(15) 6_556 .
N7 Cd3 F8 80.70(15) . .
N15 Cd3 F8 77.27(15) 7_466 .
N15 Cd3 F8 77.27(15) 4_465 .
F2 Si1 F2 180.0 5_665 .
F2 Si1 F3 90.0 5_665 .
F2 Si1 F3 90.0 . .
F2 Si1 F3 90.0 5_665 5_665
F2 Si1 F3 90.0 . 5_665
F2 Si1 F1 90.0 5_665 5_665
F2 Si1 F1 90.0 . 5_665
F3 Si1 F1 88.8(2) . 5_665
F3 Si1 F1 91.2(2) 5_665 5_665
F2 Si1 F1 90.0 5_665 .
F2 Si1 F1 90.0 . .
F3 Si1 F1 91.2(2) . .
F3 Si1 F1 88.8(2) 5_665 .
F5 Si2 F6 90.30(19) . 2_675
F5 Si2 F6 90.30(19) . .
F6 Si2 F6 179.4(4) 2_675 .
F5 Si2 F4 90.14(17) . .
F6 Si2 F4 90.16(18) 2_675 .
F6 Si2 F4 89.84(18) . .
F5 Si2 F4 90.14(17) . 2_675
F6 Si2 F4 89.84(18) 2_675 2_675
F6 Si2 F4 90.16(18) . 2_675
F4 Si2 F4 179.7(3) . 2_675
F6 Si2 F7 89.70(19) 2_675 .
F6 Si2 F7 89.70(19) . .
F4 Si2 F7 89.86(17) . .
F4 Si2 F7 89.86(17) 2_675 .
F9 Si3 F9 180.0(3) . 5_576
F9 Si3 F8 89.7(2) . .
F9 Si3 F8 90.3(2) 5_576 .
F9 Si3 F8 90.3(2) . 5_576
F9 Si3 F8 89.7(2) 5_576 5_576
F8 Si3 F10 90.0 . 5_576
F8 Si3 F10 90.0 5_576 5_576
F8 Si3 F10 90.0 . .
F8 Si3 F10 90.0 5_576 .
Si1 F1 Cd1 171.2(3) . .
Si2 F4 Cd2 178.0(3) . .
Si3 F8 Cd3 169.2(3) . .
C2 N1 N2 106.0(6) . .
C2 N1 Cd1 127.2(5) . .
N2 N1 Cd1 126.8(4) . .
C4 N2 N1 113.3(6) . .
C7 N3 N4 103.2(6) . .
C7 N3 Cd2 127.9(5) . .
N4 N3 Cd2 119.6(4) . .
C9 N4 N3 112.2(5) . .
C12 N5 N6 105.9(6) . .
C12 N5 Cd2 130.6(5) . .
N6 N5 Cd2 118.1(4) . .
C14 N6 N5 112.5(5) . .
N8 N7 C17 104.9(6) . .
N8 N7 Cd3 125.2(4) . .
C17 N7 Cd3 129.6(5) . .
N7 N8 C19 113.1(6) . .
N10 N9 C22 104.0(6) . .
N10 N9 Cd2 122.2(4) . .
C22 N9 Cd2 133.4(5) . .
N9 N10 C24 113.4(6) . .
C27 N11 N12 104.3(6) . .
C27 N11 Cd1 135.3(5) . 7_566
N12 N11 Cd1 113.6(4) . 7_566
C29 N12 N11 113.4(5) . .
C32 N13 N14 105.5(6) . .
C32 N13 Cd2 133.7(5) . .
N14 N13 Cd2 119.8(4) . .
C34 N14 N13 112.9(6) . .
C37 N15 N16 103.5(6) . .
C37 N15 Cd3 136.1(5) . 3_664
N16 N15 Cd3 114.4(4) . 3_664
C39 N16 N15 113.6(5) . .
C41 N17 Cd1 153.1(10) . .
C42 N18 Cd2 144.2(9) . .
C43 N19 Cd3 167.9(12) . .
N1 C2 C3 109.4(7) . .
N1 C2 C1 122.5(8) . .
C3 C2 C1 128.0(8) . .
C4 C3 C2 106.0(7) . .
C4 C3 C8 127.8(7) . .
C2 C3 C8 126.1(7) . .
N2 C4 C3 105.4(7) . .
N2 C4 C5 125.3(7) . .
C3 C4 C5 129.3(8) . .
N3 C7 C8 110.8(6) . .
N3 C7 C6 119.9(8) . .
C8 C7 C6 129.0(7) . .
C9 C8 C7 107.1(6) . .
C9 C8 C3 127.9(7) . .
C7 C8 C3 125.0(6) . .
C8 C9 N4 106.7(6) . .
C8 C9 C10 131.9(7) . .
N4 C9 C10 121.4(6) . .
N5 C12 C13 111.0(6) . .
N5 C12 C11 121.2(7) . .
C13 C12 C11 127.8(7) . .
C14 C13 C12 104.3(6) . .
C14 C13 C18 127.6(7) . .
C12 C13 C18 128.1(6) . .
N6 C14 C13 106.3(6) . .
N6 C14 C15 122.8(7) . .
C13 C14 C15 130.7(7) . .
N7 C17 C18 109.6(6) . .
N7 C17 C16 120.6(7) . .
C18 C17 C16 129.9(7) . .
C19 C18 C17 108.0(6) . .
C19 C18 C13 124.9(7) . .
C17 C18 C13 127.1(7) . .
N8 C19 C18 104.4(6) . .
N8 C19 C20 121.7(7) . .
C18 C19 C20 133.9(8) . .
N9 C22 C23 111.1(6) . .
N9 C22 C21 121.0(7) . .
C23 C22 C21 127.8(7) . .
C24 C23 C22 105.6(6) . .
C24 C23 C28 127.6(6) . .
C22 C23 C28 126.6(6) . .
N10 C24 C23 105.9(6) . .
N10 C24 C25 121.4(7) . .
C23 C24 C25 132.7(7) . .
N11 C27 C28 111.8(6) . .
N11 C27 C26 122.1(7) . .
C28 C27 C26 125.9(7) . .
C27 C28 C29 104.8(6) . .
C27 C28 C23 130.3(6) . .
C29 C28 C23 124.9(7) . .
N12 C29 C28 105.7(6) . .
N12 C29 C30 122.4(6) . .
C28 C29 C30 131.9(7) . .
N13 C32 C33 110.3(6) . .
N13 C32 C31 121.0(7) . .
C33 C32 C31 128.7(7) . .
C34 C33 C32 104.9(6) . .
C34 C33 C38 127.2(7) . .
C32 C33 C38 127.9(6) . .
N14 C34 C33 106.4(6) . .
N14 C34 C35 123.6(7) . .
C33 C34 C35 130.0(7) . .
N15 C37 C38 111.3(6) . .
N15 C37 C36 119.6(7) . .
C38 C37 C36 129.1(6) . .
C39 C38 C37 105.6(6) . .
C39 C38 C33 125.1(7) . .
C37 C38 C33 129.3(6) . .
N16 C39 C38 106.1(6) . .
N16 C39 C40 122.2(6) . .
C38 C39 C40 131.6(7) . .
N17 C41 S1 175.7(13) . .
N18 C42 S2 176.2(10) . .
N19 C43 S3 174.8(15) . .
Cl1 C44 Cl2 112.4(7) . .
Cl3 C45 Cl3 109.1(7) 6 .
Cl4 C46 Cl4 112.2(7) 6 .

loop_
_geom_bond_atom_site_label_1
_geom_bond_atom_site_label_2
_geom_bond_distance
_geom_bond_site_symmetry_2
Cd1 N17 2.178(8) .
Cd1 N1 2.381(6) .
Cd1 N1 2.381(6) 6
Cd1 N11 2.387(6) 3_654
Cd1 N11 2.387(6) 8_656
Cd1 F1 2.420(4) .
Cd2 N18 2.234(7) .
Cd2 N3 2.294(6) .
Cd2 N5 2.331(6) .
Cd2 N9 2.345(6) .
Cd2 N13 2.422(6) .
Cd2 F4 2.489(3) .
Cd3 N19 2.188(9) .
Cd3 N7 2.372(6) 6_556
Cd3 N7 2.372(6) .
Cd3 N15 2.397(6) 7_466
Cd3 N15 2.397(6) 4_465
Cd3 F8 2.435(4) .
Si1 F2 1.675(5) 5_665
Si1 F2 1.675(5) .
Si1 F3 1.683(5) .
Si1 F3 1.683(5) 5_665
Si1 F1 1.702(4) 5_665
Si1 F1 1.702(4) .
Si2 F5 1.657(6) .
Si2 F6 1.677(3) 2_675
Si2 F6 1.677(3) .
Si2 F4 1.686(3) .
Si2 F4 1.686(3) 2_675
Si2 F7 1.701(6) .
Si3 F9 1.679(5) .
Si3 F9 1.679(5) 5_576
Si3 F8 1.686(4) .
Si3 F8 1.686(4) 5_576
Si3 F10 1.689(5) 5_576
Si3 F10 1.689(5) .
S1 C41 1.654(19) .
S2 C42 1.604(11) .
S3 C43 1.664(13) .
N1 C2 1.332(9) .
N1 N2 1.344(9) .
N2 C4 1.343(10) .
N3 C7 1.359(10) .
N3 N4 1.381(8) .
N4 C9 1.351(9) .
N5 C12 1.311(9) .
N5 N6 1.345(8) .
N6 C14 1.340(9) .
N7 N8 1.352(8) .
N7 C17 1.355(9) .
N8 C19 1.373(10) .
N9 N10 1.344(8) .
N9 C22 1.359(9) .
N10 C24 1.352(9) .
N11 C27 1.328(9) .
N11 N12 1.354(8) .
N11 Cd1 2.387(6) 7_566
N12 C29 1.333(9) .
N13 C32 1.333(9) .
N13 N14 1.356(9) .
N14 C34 1.319(10) .
N15 C37 1.344(9) .
N15 N16 1.368(8) .
N15 Cd3 2.397(6) 3_664
N16 C39 1.334(9) .
N17 C41 1.180(19) .
N18 C42 1.179(13) .
N19 C43 1.124(14) .
C1 C2 1.459(12) .
C2 C3 1.417(11) .
C3 C4 1.389(10) .
C3 C8 1.486(10) .
C4 C5 1.457(13) .
C6 C7 1.468(11) .
C7 C8 1.388(12) .
C8 C9 1.350(9) .
C9 C10 1.505(10) .
C11 C12 1.510(10) .
C12 C13 1.416(11) .
C13 C14 1.392(9) .
C13 C18 1.483(10) .
C14 C15 1.510(12) .
C16 C17 1.482(12) .
C17 C18 1.394(11) .
C18 C19 1.376(10) .
C19 C20 1.482(12) .
C21 C22 1.491(11) .
C22 C23 1.391(10) .
C23 C24 1.386(11) .
C23 C28 1.465(9) .
C24 C25 1.491(11) .
C26 C27 1.510(10) .
C27 C28 1.393(11) .
C28 C29 1.401(9) .
C29 C30 1.496(11) .
C31 C32 1.500(11) .
C32 C33 1.405(10) .
C33 C34 1.403(10) .
C33 C38 1.482(10) .
C34 C35 1.486(11) .
C36 C37 1.514(10) .
C37 C38 1.401(11) .
C38 C39 1.383(9) .
C39 C40 1.481(11) .
C44 Cl1 1.736(8) .
C44 Cl2 1.740(8) .
C45 Cl3 1.754(6) 6
C45 Cl3 1.754(6) .
C46 Cl4 1.737(6) 6
C46 Cl4 1.737(6) .

loop_
_geom_torsion_atom_site_label_1
_geom_torsion_atom_site_label_2
_geom_torsion_atom_site_label_3
_geom_torsion_atom_site_label_4
_geom_torsion
_geom_torsion_site_symmetry_1
F9 Si3 F8 Cd3 0.0 .
F9 Si3 F8 Cd3 180.0 5_576
F10 Si3 F8 Cd3 90.0 5_576
F10 Si3 F8 Cd3 -90.0 .
N7 Cd3 F8 Si3 43.10(15) 6_556
N7 Cd3 F8 Si3 -43.10(15) .
N15 Cd3 F8 Si3 -126.73(15) 7_466
N15 Cd3 F8 Si3 126.73(15) 4_465
N17 Cd1 N1 C2 20.6(7) .
N1 Cd1 N1 C2 126.3(6) 6
N11 Cd1 N1 C2 -174.2(6) 3_654
N11 Cd1 N1 C2 -75.5(7) 8_656
F1 Cd1 N1 C2 -153.9(7) .
N17 Cd1 N1 N2 -161.3(6) .
N1 Cd1 N1 N2 -55.5(6) 6
N11 Cd1 N1 N2 3.9(9) 3_654
N11 Cd1 N1 N2 102.7(6) 8_656
F1 Cd1 N1 N2 24.2(5) .
C2 N1 N2 C4 1.1(9) .
Cd1 N1 N2 C4 -177.3(5) .
N18 Cd2 N3 C7 4.9(8) .
N5 Cd2 N3 C7 -178.4(6) .
N9 Cd2 N3 C7 105.3(7) .
N13 Cd2 N3 C7 -101.1(7) .
F4 Cd2 N3 C7 -178.6(8) .
N18 Cd2 N3 N4 145.6(6) .
N5 Cd2 N3 N4 -37.7(9) .
N9 Cd2 N3 N4 -114.0(5) .
N13 Cd2 N3 N4 39.6(5) .
F4 Cd2 N3 N4 -37.9(5) .
C7 N3 N4 C9 -1.0(9) .
Cd2 N3 N4 C9 -150.1(5) .
N18 Cd2 N5 C12 -5.7(7) .
N3 Cd2 N5 C12 177.6(6) .
N9 Cd2 N5 C12 -104.8(7) .
N13 Cd2 N5 C12 101.5(7) .
F4 Cd2 N5 C12 177.8(7) .
N18 Cd2 N5 N6 144.5(5) .
N3 Cd2 N5 N6 -32.2(9) .
N9 Cd2 N5 N6 45.4(5) .
N13 Cd2 N5 N6 -108.3(5) .
F4 Cd2 N5 N6 -32.0(5) .
C12 N5 N6 C14 0.3(8) .
Cd2 N5 N6 C14 -156.6(5) .
N19 Cd3 N7 N8 -166.0(5) .
N7 Cd3 N7 N8 -61.4(6) 6_556
N15 Cd3 N7 N8 98.3(5) 7_466
N15 Cd3 N7 N8 -4.8(9) 4_465
F8 Cd3 N7 N8 20.0(5) .
N19 Cd3 N7 C17 20.7(7) .
N7 Cd3 N7 C17 125.3(6) 6_556
N15 Cd3 N7 C17 -75.0(6) 7_466
N15 Cd3 N7 C17 -178.1(6) 4_465
F8 Cd3 N7 C17 -153.3(6) .
C17 N7 N8 C19 -2.1(8) .
Cd3 N7 N8 C19 -176.8(5) .
N18 Cd2 N9 N10 152.5(5) .
N3 Cd2 N9 N10 49.3(5) .
N5 Cd2 N9 N10 -107.9(5) .
N13 Cd2 N9 N10 -29.2(8) .
F4 Cd2 N9 N10 -28.4(5) .
N18 Cd2 N9 C22 -35.1(7) .
N3 Cd2 N9 C22 -138.3(7) .
N5 Cd2 N9 C22 64.5(7) .
N13 Cd2 N9 C22 143.2(6) .
F4 Cd2 N9 C22 144.0(7) .
C22 N9 N10 C24 -0.6(8) .
Cd2 N9 N10 C24 173.8(5) .
C27 N11 N12 C29 -0.6(9) .
Cd1 N11 N12 C29 -156.5(5) 7_566
N18 Cd2 N13 C32 -30.2(8) .
N3 Cd2 N13 C32 71.7(7) .
N5 Cd2 N13 C32 -131.1(7) .
N9 Cd2 N13 C32 151.6(6) .
F4 Cd2 N13 C32 150.8(7) .
N18 Cd2 N13 N14 163.6(5) .
N3 Cd2 N13 N14 -94.5(5) .
N5 Cd2 N13 N14 62.7(5) .
N9 Cd2 N13 N14 -14.6(8) .
F4 Cd2 N13 N14 -15.5(5) .
C32 N13 N14 C34 1.3(8) .
Cd2 N13 N14 C34 171.0(5) .
C37 N15 N16 C39 -0.7(8) .
Cd3 N15 N16 C39 -157.9(5) 3_664
N1 Cd1 N17 C41 -134.92(17) .
N1 Cd1 N17 C41 134.92(17) 6
N11 Cd1 N17 C41 51.41(16) 3_654
N11 Cd1 N17 C41 -51.41(16) 8_656
N3 Cd2 N18 C42 78.7(15) .
N5 Cd2 N18 C42 -100.0(15) .
N9 Cd2 N18 C42 -14.1(15) .
N13 Cd2 N18 C42 166.7(14) .
N7 Cd3 N19 C43 135.61(16) 6_556
N7 Cd3 N19 C43 -135.61(16) .
N15 Cd3 N19 C43 -52.06(15) 7_466
N15 Cd3 N19 C43 52.06(15) 4_465
N2 N1 C2 C3 -1.2(8) .
Cd1 N1 C2 C3 177.3(5) .
N2 N1 C2 C1 -178.9(9) .
Cd1 N1 C2 C1 -0.4(13) .
N1 C2 C3 C4 0.8(9) .
C1 C2 C3 C4 178.4(10) .
N1 C2 C3 C8 178.0(7) .
C1 C2 C3 C8 -4.5(14) .
N1 N2 C4 C3 -0.6(9) .
N1 N2 C4 C5 179.0(8) .
C2 C3 C4 N2 -0.1(8) .
C8 C3 C4 N2 -177.2(7) .
C2 C3 C4 C5 -179.7(9) .
C8 C3 C4 C5 3.2(14) .
N4 N3 C7 C8 1.0(10) .
Cd2 N3 C7 C8 146.5(6) .
N4 N3 C7 C6 175.7(10) .
Cd2 N3 C7 C6 -38.8(13) .
N3 C7 C8 C9 -0.6(10) .
C6 C7 C8 C9 -174.7(11) .
N3 C7 C8 C3 -178.7(7) .
C6 C7 C8 C3 7.2(16) .
C4 C3 C8 C9 75.3(11) .
C2 C3 C8 C9 -101.2(10) .
C4 C3 C8 C7 -107.0(10) .
C2 C3 C8 C7 76.5(11) .
C7 C8 C9 N4 0.0(8) .
C3 C8 C9 N4 178.0(7) .
C7 C8 C9 C10 179.3(9) .
C3 C8 C9 C10 -2.7(14) .
N3 N4 C9 C8 0.6(8) .
N3 N4 C9 C10 -178.8(7) .
N6 N5 C12 C13 -1.1(8) .
Cd2 N5 C12 C13 151.8(5) .
N6 N5 C12 C11 179.9(7) .
Cd2 N5 C12 C11 -27.2(11) .
N5 C12 C13 C14 1.5(9) .
C11 C12 C13 C14 -179.7(8) .
N5 C12 C13 C18 -178.3(7) .
C11 C12 C13 C18 0.5(14) .
N5 N6 C14 C13 0.6(8) .
N5 N6 C14 C15 176.5(8) .
C12 C13 C14 N6 -1.2(8) .
C18 C13 C14 N6 178.6(7) .
C12 C13 C14 C15 -176.7(10) .
C18 C13 C14 C15 3.2(14) .
N8 N7 C17 C18 2.6(8) .
Cd3 N7 C17 C18 177.0(5) .
N8 N7 C17 C16 -178.4(8) .
Cd3 N7 C17 C16 -4.0(11) .
N7 C17 C18 C19 -2.3(9) .
C16 C17 C18 C19 178.8(9) .
N7 C17 C18 C13 178.7(7) .
C16 C17 C18 C13 -0.1(14) .
C14 C13 C18 C19 67.2(11) .
C12 C13 C18 C19 -113.0(10) .
C14 C13 C18 C17 -114.0(9) .
C12 C13 C18 C17 65.8(12) .
N7 N8 C19 C18 0.7(9) .
N7 N8 C19 C20 178.2(8) .
C17 C18 C19 N8 1.0(9) .
C13 C18 C19 N8 180.0(7) .
C17 C18 C19 C20 -176.1(10) .
C13 C18 C19 C20 2.9(15) .
N10 N9 C22 C23 1.0(8) .
Cd2 N9 C22 C23 -172.3(5) .
N10 N9 C22 C21 178.7(7) .
Cd2 N9 C22 C21 5.4(11) .
N9 C22 C23 C24 -1.1(9) .
C21 C22 C23 C24 -178.6(8) .
N9 C22 C23 C28 -176.1(7) .
C21 C22 C23 C28 6.4(13) .
N9 N10 C24 C23 -0.1(9) .
N9 N10 C24 C25 179.4(7) .
C22 C23 C24 N10 0.7(8) .
C28 C23 C24 N10 175.6(7) .
C22 C23 C24 C25 -178.7(9) .
C28 C23 C24 C25 -3.8(14) .
N12 N11 C27 C28 1.5(9) .
Cd1 N11 C27 C28 149.4(6) 7_566
N12 N11 C27 C26 176.2(8) .
Cd1 N11 C27 C26 -36.0(13) 7_566
N11 C27 C28 C29 -1.9(9) .
C26 C27 C28 C29 -176.3(9) .
N11 C27 C28 C23 176.2(7) .
C26 C27 C28 C23 1.8(14) .
C24 C23 C28 C27 66.3(12) .
C22 C23 C28 C27 -119.8(9) .
C24 C23 C28 C29 -116.0(9) .
C22 C23 C28 C29 57.9(11) .
N11 N12 C29 C28 -0.5(8) .
N11 N12 C29 C30 178.1(7) .
C27 C28 C29 N12 1.4(8) .
C23 C28 C29 N12 -176.8(7) .
C27 C28 C29 C30 -177.1(8) .
C23 C28 C29 C30 4.7(13) .
N14 N13 C32 C33 -1.4(8) .
Cd2 N13 C32 C33 -169.0(5) .
N14 N13 C32 C31 177.6(7) .
Cd2 N13 C32 C31 10.0(11) .
N13 C32 C33 C34 1.1(9) .
C31 C32 C33 C34 -177.9(8) .
N13 C32 C33 C38 179.8(7) .
C31 C32 C33 C38 0.8(13) .
N13 N14 C34 C33 -0.6(9) .
N13 N14 C34 C35 179.6(8) .
C32 C33 C34 N14 -0.3(9) .
C38 C33 C34 N14 -179.0(7) .
C32 C33 C34 C35 179.5(9) .
C38 C33 C34 C35 0.8(14) .
N16 N15 C37 C38 0.6(8) .
Cd3 N15 C37 C38 150.0(6) 3_664
N16 N15 C37 C36 178.5(7) .
Cd3 N15 C37 C36 -32.0(11) 3_664
N15 C37 C38 C39 -0.3(9) .
C36 C37 C38 C39 -178.0(8) .
N15 C37 C38 C33 -179.7(7) .
C36 C37 C38 C33 2.7(14) .
C34 C33 C38 C39 -118.3(9) .
C32 C33 C38 C39 63.3(12) .
C34 C33 C38 C37 61.0(12) .
C32 C33 C38 C37 -117.5(9) .
N15 N16 C39 C38 0.5(9) .
N15 N16 C39 C40 177.5(7) .
C37 C38 C39 N16 -0.1(8) .
C33 C38 C39 N16 179.3(7) .
C37 C38 C39 C40 -176.7(9) .
C33 C38 C39 C40 2.7(14) .
